data_7030593
loop_
_publ_author_name
'Tang, Rowena Pui-Ling'
'Wong, Keith Man-Chung'
'Zhu, Nianyong'
'Yam, Vivian Wing-Wah'

_publ_section_title
;
 Luminescence, electrochemistry and host--guest properties of dinuclear
 platinum(II) terpyridyl complexes of sulfur-containing bridging ligands
;
_journal_coden_ASTM DTARAF
_journal_issue 20
_journal_name_full 'Dalton Transactions'
_journal_page_first 3911
_journal_page_last 3922
_journal_paper_doi 10.1039/b821264c
_journal_year 2009
_chemical_formula_sum 'C36 H26 F12 N6 P2 Pt2 S2'
_chemical_formula_weight 1286.87
_space_group_IT_number 2
_symmetry_cell_setting triclinic
_symmetry_Int_Tables_number 2
_symmetry_space_group_name_Hall '-P 1'
_symmetry_space_group_name_H-M 'P -1'
_audit_creation_date 'Mon May 6 03:13:12 2008'
_audit_creation_method 'from TEXRAY.INF file'
_cell_angle_alpha 105.638(7)
_cell_angle_beta 95.371(7)
_cell_angle_gamma 96.194(7)
_cell_formula_units_Z 2
_cell_length_a 8.5245(9)
_cell_length_b 13.522(2)
_cell_length_c 17.921(1)
_cell_measurement_reflns_used 25
_cell_measurement_temperature 301.2
_cell_measurement_theta_max 39.8
_cell_measurement_theta_min 37.6
_cell_volume 1961.3(4)
_computing_cell_refinement 'MSC/AFC Diffractometer Control'
_computing_data_collection 'MSC/AFC Diffractometer Control'
_computing_data_reduction teXsan
_computing_publication_material teXsan
_computing_structure_refinement teXsan
_computing_structure_solution 'DIRDIF92 (PATTY)'
_diffrn_ambient_temperature 301.2
_diffrn_measured_fraction_theta_full 0.997
_diffrn_measured_fraction_theta_max 0.997
_diffrn_measurement_device AFC7R
_diffrn_measurement_method 'omega scans with profile analysis'
_diffrn_orient_matrix_UB_11 0.00413
_diffrn_orient_matrix_UB_12 0.04342
_diffrn_orient_matrix_UB_13 0.05519
_diffrn_orient_matrix_UB_21 0.01914
_diffrn_orient_matrix_UB_22 0.06424
_diffrn_orient_matrix_UB_23 -0.01723
_diffrn_orient_matrix_UB_31 -0.11736
_diffrn_orient_matrix_UB_32 0.00109
_diffrn_orient_matrix_UB_33 -0.00846
_diffrn_radiation_monochromator graphite
_diffrn_radiation_source 'X-ray tube'
_diffrn_radiation_type MoKalpha
_diffrn_radiation_wavelength 0.7107
_diffrn_reflns_av_R_equivalents 0.0276
_diffrn_reflns_limit_h_max 10
_diffrn_reflns_limit_h_min -10
_diffrn_reflns_limit_k_max 16
_diffrn_reflns_limit_k_min 0
_diffrn_reflns_limit_l_max 20
_diffrn_reflns_limit_l_min -21
_diffrn_reflns_number 7208
_diffrn_reflns_theta_full 25.02
_diffrn_reflns_theta_max 25.02
_diffrn_standards_decay_% -1.55
_diffrn_standards_interval_count 300
_diffrn_standards_number 3
_exptl_absorpt_coefficient_mu 7.380
_exptl_absorpt_correction_T_max 1.000
_exptl_absorpt_correction_T_min 0.870
_exptl_absorpt_correction_type empirical
_exptl_absorpt_process_details psi-scan
_exptl_crystal_colour purple
_exptl_crystal_density_diffrn 2.179
_exptl_crystal_description needle
_exptl_crystal_F_000 1220.00
_exptl_crystal_size_max 0.400
_exptl_crystal_size_mid 0.150
_exptl_crystal_size_min 0.070
_refine_diff_density_max 0.82
_refine_diff_density_min -0.58
_refine_diff_density_rms 0.098
_refine_ls_extinction_method none
_refine_ls_goodness_of_fit_obs 1.214
_refine_ls_hydrogen_treatment noref
_refine_ls_matrix_type full
_refine_ls_number_parameters 541
_refine_ls_number_reflns 5288
_refine_ls_number_restraints 0
_refine_ls_R_factor_obs 0.0239
_refine_ls_shift/esd_max 0.0438
_refine_ls_structure_factor_coef F
_refine_ls_weighting_scheme sigma
_refine_ls_wR_factor_obs 0.0333
_reflns_number_observed 5288
_reflns_number_total 6888
_reflns_observed_criterion 3.00
_cod_duplicate_entry 7001303
_cod_data_source_file b821264c.txt
_cod_data_source_block afc947_Yam_Pt_Rownea_08032
_cod_original_cell_volume 1961.3(8)
_cod_original_sg_symbol_H-M 'P -1 '
_cod_original_formula_sum 'C36 H26 F12 N6 P2 Pt2 S2 '
_cod_database_code 7030593

loop_
_symmetry_equiv_pos_as_xyz
' +x, +y, +z'
' -x, -y, -z'

loop_
_atom_site_aniso_label
_atom_site_aniso_U_11
_atom_site_aniso_U_22
_atom_site_aniso_U_33
_atom_site_aniso_U_12
_atom_site_aniso_U_13
_atom_site_aniso_U_23
Pt(1) 0.0411(1) 0.0444(1) 0.0430(1) 0.00622(9) 0.00231(9) 0.00985(9)
Pt(2) 0.0453(1) 0.0471(1) 0.0465(1) 0.00644(10) 0.00845(10) 0.0049(1)
S(1) 0.0488(8) 0.0650(9) 0.0447(8) 0.0068(7) -0.0003(6) 0.0063(7)
S(2) 0.0476(8) 0.073(1) 0.0554(9) 0.0017(7) 0.0051(7) 0.0071(8)
P(1) 0.065(1) 0.070(1) 0.063(1) 0.0215(9) 0.0143(8) 0.0305(9)
P(2) 0.082(1) 0.059(1) 0.0568(10) 0.0023(9) 0.0192(9) 0.0148(8)
F(1) 0.136(4) 0.159(5) 0.075(3) 0.092(4) 0.039(3) 0.050(3)
F(2) 0.094(3) 0.132(4) 0.096(3) 0.047(3) 0.029(3) 0.016(3)
F(3) 0.142(4) 0.133(4) 0.089(3) 0.063(4) 0.011(3) 0.051(3)
F(4) 0.185(6) 0.317(9) 0.110(4) 0.185(6) 0.073(4) 0.138(5)
F(5) 0.190(6) 0.103(4) 0.193(7) -0.056(4) 0.019(5) 0.032(4)
F(6) 0.144(5) 0.166(6) 0.149(5) -0.076(5) 0.029(4) -0.013(5)
F(7) 0.078(3) 0.130(4) 0.106(4) 0.019(3) 0.011(3) 0.009(3)
F(8) 0.086(3) 0.119(4) 0.148(5) -0.016(3) 0.021(3) 0.010(4)
F(9) 0.103(4) 0.079(3) 0.230(7) 0.008(3) 0.018(4) -0.016(4)
F(10) 0.180(6) 0.068(3) 0.236(8) 0.019(4) 0.052(5) 0.020(4)
F(11) 0.140(5) 0.235(7) 0.092(4) 0.044(5) 0.028(3) 0.090(4)
F(12) 0.191(7) 0.37(1) 0.102(5) 0.076(7) 0.062(5) 0.128(6)
N(1) 0.048(3) 0.045(3) 0.054(3) 0.008(2) 0.005(2) 0.019(2)
N(2) 0.041(2) 0.042(2) 0.044(2) 0.010(2) 0.006(2) 0.005(2)
N(3) 0.039(2) 0.054(3) 0.052(3) 0.005(2) 0.006(2) 0.015(2)
N(4) 0.054(3) 0.045(3) 0.057(3) 0.009(2) 0.008(2) 0.010(2)
N(5) 0.048(3) 0.046(3) 0.047(3) 0.009(2) 0.008(2) -0.003(2)
N(6) 0.055(3) 0.053(3) 0.052(3) 0.005(2) 0.015(2) 0.007(2)
C(1) 0.049(3) 0.061(4) 0.058(4) -0.008(3) 0.002(3) 0.010(3)
C(2) 0.056(4) 0.062(4) 0.076(5) -0.013(3) 0.001(3) 0.015(3)
C(3) 0.063(4) 0.077(5) 0.085(5) -0.006(4) 0.018(4) 0.032(4)
C(4) 0.057(4) 0.078(4) 0.062(4) 0.006(3) 0.022(3) 0.022(3)
C(5) 0.039(3) 0.059(3) 0.054(3) 0.010(3) 0.009(2) 0.015(3)
C(6) 0.047(3) 0.048(3) 0.050(3) 0.010(2) 0.010(3) 0.009(3)
C(7) 0.074(4) 0.076(5) 0.052(4) 0.004(4) 0.016(3) -0.001(3)
C(8) 0.103(6) 0.090(6) 0.055(4) -0.001(5) 0.024(4) -0.009(4)
C(9) 0.078(5) 0.056(4) 0.066(4) -0.002(3) 0.011(4) -0.003(3)
C(10) 0.049(3) 0.047(3) 0.059(3) 0.009(3) 0.011(3) 0.011(3)
C(11) 0.050(3) 0.045(3) 0.058(3) 0.011(3) 0.003(3) 0.013(3)
C(12) 0.061(4) 0.053(4) 0.075(4) 0.003(3) 0.007(3) 0.020(3)
C(13) 0.066(4) 0.060(4) 0.085(5) 0.001(3) 0.011(4) 0.031(4)
C(14) 0.071(4) 0.066(4) 0.071(4) 0.007(3) 0.010(3) 0.036(4)
C(15) 0.058(4) 0.057(4) 0.054(3) 0.008(3) 0.006(3) 0.020(3)
C(16) 0.055(3) 0.043(3) 0.038(3) 0.002(2) 0.002(2) 0.009(2)
C(17) 0.074(4) 0.046(3) 0.049(3) 0.004(3) 0.003(3) 0.016(3)
C(18) 0.076(4) 0.047(3) 0.061(4) 0.021(3) -0.005(3) 0.020(3)
C(19) 0.059(4) 0.056(4) 0.056(4) 0.019(3) -0.002(3) 0.012(3)
C(20) 0.055(3) 0.040(3) 0.046(3) -0.001(2) 0.000(3) 0.002(2)
C(21) 0.049(3) 0.047(3) 0.041(3) 0.000(2) -0.009(2) 0.005(2)
C(22) 0.068(4) 0.064(4) 0.068(4) 0.016(3) 0.007(3) 0.019(3)
C(23) 0.086(5) 0.061(4) 0.101(6) 0.010(4) 0.011(4) 0.037(4)
C(24) 0.087(5) 0.056(4) 0.110(6) 0.008(4) 0.021(5) 0.028(4)
C(25) 0.070(5) 0.056(4) 0.093(5) 0.006(3) 0.008(4) 0.011(4)
C(26) 0.055(4) 0.051(3) 0.061(4) 0.010(3) 0.013(3) 0.001(3)
C(27) 0.049(3) 0.057(4) 0.054(3) 0.011(3) 0.009(3) -0.001(3)
C(28) 0.059(4) 0.074(5) 0.059(4) 0.003(3) 0.006(3) -0.011(3)
C(29) 0.065(4) 0.098(6) 0.047(4) 0.005(4) 0.005(3) -0.004(4)
C(30) 0.067(4) 0.092(5) 0.048(4) 0.013(4) 0.008(3) 0.015(3)
C(31) 0.060(4) 0.062(4) 0.045(3) 0.016(3) 0.018(3) 0.011(3)
C(32) 0.060(4) 0.060(4) 0.052(4) 0.016(3) 0.020(3) 0.010(3)
C(33) 0.084(5) 0.077(5) 0.052(4) 0.020(4) 0.020(3) 0.023(3)
C(34) 0.109(6) 0.075(5) 0.078(5) 0.016(5) 0.038(5) 0.029(4)
C(35) 0.099(6) 0.071(5) 0.084(5) -0.012(4) 0.033(5) 0.017(4)
C(36) 0.071(4) 0.058(4) 0.064(4) -0.007(3) 0.016(3) 0.005(3)

loop_
_atom_site_label
_atom_site_fract_x
_atom_site_fract_y
_atom_site_fract_z
_atom_site_U_iso_or_equiv
_atom_site_thermal_displace_type
_atom_site_calc_flag
Pt(1) 0.09239(2) 0.35150(2) 0.46825(1) 0.04351(6) Uij 1
Pt(2) 0.39050(2) 0.08876(2) 0.06965(1) 0.04776(7) Uij 1
S(1) 0.0503(2) 0.2476(1) 0.34028(8) 0.0552(4) Uij 1
S(2) 0.5667(2) 0.1534(1) 0.18243(9) 0.0615(5) Uij 1
P(1) 0.3220(2) 0.1673(1) 0.6658(1) 0.0626(5) Uij 1
P(2) 0.1857(2) 0.4480(1) 0.1312(1) 0.0660(5) Uij 1
F(1) 0.2102(6) 0.2228(4) 0.7241(2) 0.113(2) Uij 1
F(2) 0.4281(5) 0.1076(4) 0.6057(3) 0.107(2) Uij 1
F(3) 0.4016(7) 0.1278(4) 0.7337(3) 0.115(2) Uij 1
F(4) 0.2486(7) 0.2093(6) 0.6014(3) 0.173(3) Uij 1
F(5) 0.4553(8) 0.2603(5) 0.6912(4) 0.170(3) Uij 1
F(6) 0.1977(7) 0.0705(5) 0.6433(4) 0.171(3) Uij 1
F(7) 0.0000(5) 0.4238(4) 0.1143(3) 0.109(2) Uij 1
F(8) 0.3727(6) 0.4712(4) 0.1484(3) 0.125(2) Uij 1
F(9) 0.2005(6) 0.3303(4) 0.0996(4) 0.149(2) Uij 1
F(10) 0.1713(8) 0.5652(4) 0.1636(5) 0.164(3) Uij 1
F(11) 0.1774(7) 0.4398(6) 0.2146(3) 0.145(3) Uij 1
F(12) 0.1912(9) 0.4587(8) 0.0487(4) 0.203(4) Uij 1
N(1) 0.2414(5) 0.4702(3) 0.4527(3) 0.048(1) Uij 1
N(2) 0.1336(5) 0.4406(3) 0.5765(2) 0.044(1) Uij 1
N(3) -0.0405(5) 0.2615(4) 0.5200(3) 0.048(1) Uij 1
N(4) 0.2904(6) -0.0462(4) 0.0844(3) 0.053(1) Uij 1
N(5) 0.2464(5) 0.0366(4) -0.0288(3) 0.050(1) Uij 1
N(6) 0.4449(6) 0.2044(4) 0.0208(3) 0.054(1) Uij 1
C(1) -0.1216(7) 0.1673(5) 0.4873(4) 0.059(2) Uij 1
C(2) -0.2028(8) 0.1133(5) 0.5292(4) 0.068(2) Uij 1
C(3) -0.2001(8) 0.1576(6) 0.6079(4) 0.074(2) Uij 1
C(4) -0.1200(7) 0.2544(5) 0.6421(4) 0.065(2) Uij 1
C(5) -0.0379(6) 0.3046(4) 0.5982(3) 0.050(2) Uij 1
C(6) 0.0641(6) 0.4056(4) 0.6306(3) 0.049(2) Uij 1
C(7) 0.0949(8) 0.4660(6) 0.7077(4) 0.071(2) Uij 1
C(8) 0.1973(10) 0.5578(6) 0.7252(4) 0.089(3) Uij 1
C(9) 0.2671(8) 0.5907(5) 0.6664(4) 0.071(2) Uij 1
C(10) 0.2340(7) 0.5294(4) 0.5919(3) 0.052(2) Uij 1
C(11) 0.2942(7) 0.5462(4) 0.5208(3) 0.051(2) Uij 1
C(12) 0.3980(7) 0.6316(5) 0.5220(4) 0.063(2) Uij 1
C(13) 0.4479(8) 0.6408(5) 0.4522(4) 0.069(2) Uij 1
C(14) 0.3918(8) 0.5657(5) 0.3842(4) 0.066(2) Uij 1
C(15) 0.2897(7) 0.4807(5) 0.3859(3) 0.055(2) Uij 1
C(16) 0.2329(7) 0.1950(4) 0.3337(3) 0.047(2) Uij 1
C(17) 0.2936(8) 0.1501(4) 0.3892(3) 0.056(2) Uij 1
C(18) 0.4353(8) 0.1084(4) 0.3822(4) 0.060(2) Uij 1
C(19) 0.5152(7) 0.1104(5) 0.3193(4) 0.058(2) Uij 1
C(20) 0.4582(7) 0.1530(4) 0.2621(3) 0.050(2) Uij 1
C(21) 0.3162(6) 0.1973(4) 0.2697(3) 0.048(2) Uij 1
C(22) 0.3215(8) -0.0863(5) 0.1435(4) 0.066(2) Uij 1
C(23) 0.2456(9) -0.1813(6) 0.1453(5) 0.080(3) Uij 1
C(24) 0.1335(10) -0.2370(5) 0.0849(5) 0.083(3) Uij 1
C(25) 0.0969(8) -0.1972(5) 0.0221(5) 0.075(2) Uij 1
C(26) 0.1779(7) -0.1023(5) 0.0227(4) 0.058(2) Uij 1
C(27) 0.1546(7) -0.0541(5) -0.0416(3) 0.056(2) Uij 1
C(28) 0.0523(8) -0.0925(5) -0.1121(4) 0.070(2) Uij 1
C(29) 0.0531(8) -0.0351(6) -0.1645(4) 0.075(2) Uij 1
C(30) 0.1499(8) 0.0570(6) -0.1503(4) 0.069(2) Uij 1
C(31) 0.2481(7) 0.0946(5) -0.0796(3) 0.055(2) Uij 1
C(32) 0.3587(7) 0.1906(5) -0.0504(3) 0.057(2) Uij 1
C(33) 0.3777(9) 0.2642(6) -0.0906(4) 0.068(2) Uij 1
C(34) 0.488(1) 0.3511(6) -0.0603(5) 0.084(3) Uij 1
C(35) 0.5770(10) 0.3634(6) 0.0104(5) 0.086(3) Uij 1
C(36) 0.5513(8) 0.2911(5) 0.0508(4) 0.067(2) Uij 1
H(1) -0.1233 0.1366 0.4328 0.0716 Uij 1
H(2) -0.2602 0.0463 0.5043 0.0816 Uij 1
H(3) -0.2539 0.1202 0.6380 0.0877 Uij 1
H(4) -0.1217 0.2870 0.6963 0.0766 Uij 1
H(5) 0.0469 0.4445 0.7475 0.0855 Uij 1
H(6) 0.2202 0.5997 0.7780 0.1067 Uij 1
H(7) 0.3367 0.6548 0.6790 0.0858 Uij 1
H(8) 0.4348 0.6835 0.5695 0.0749 Uij 1
H(9) 0.5213 0.6992 0.4522 0.0832 Uij 1
H(10) 0.4229 0.5725 0.3363 0.0789 Uij 1
H(11) 0.2524 0.4279 0.3384 0.0674 Uij 1
H(12) 0.2373 0.1468 0.4318 0.0668 Uij 1
H(13) 0.4767 0.0783 0.4206 0.0711 Uij 1
H(14) 0.6128 0.0827 0.3159 0.0692 Uij 1
H(15) 0.2762 0.2283 0.2315 0.0586 Uij 1
H(16) 0.3990 -0.0483 0.1858 0.0803 Uij 1
H(17) 0.2709 -0.2074 0.1885 0.0945 Uij 1
H(18) 0.0807 -0.3029 0.0850 0.0993 Uij 1
H(19) 0.0177 -0.2340 -0.0198 0.0894 Uij 1
H(20) -0.0162 -0.1563 -0.1233 0.0843 Uij 1
H(21) -0.0153 -0.0607 -0.2127 0.0903 Uij 1
H(22) 0.1498 0.0953 -0.1877 0.0829 Uij 1
H(23) 0.3143 0.2544 -0.1395 0.0823 Uij 1
H(24) 0.5031 0.4019 -0.0876 0.0997 Uij 1
H(25) 0.6560 0.4222 0.0315 0.1046 Uij 1
H(26) 0.6097 0.3025 0.1010 0.0815 Uij 1

loop_
_atom_type_symbol
_atom_type_oxidation_number
_atom_type_number_in_cell
_atom_type_scat_dispersion_real
_atom_type_scat_dispersion_imag
_atom_type_scat_source
C 0 72 0.003 0.002 'International Tables'
H 0 52 0.000 0.000 'International Tables'
N 0 12 0.006 0.003 'International Tables'
F 0 24 0.017 0.010 'International Tables'
P 0 4 0.102 0.094 'International Tables'
S 0 4 0.125 0.123 'International Tables'
Pt 0 4 -1.703 8.390 'International Tables'

loop_
_geom_angle_atom_site_label_1
_geom_angle_atom_site_label_2
_geom_angle_atom_site_label_3
_geom_angle
_geom_angle_publ_flag
S(1) Pt(1) N(1) 98.1(1) yes
S(1) Pt(1) N(2) 178.6(1) yes
S(1) Pt(1) N(3) 100.3(1) yes
N(1) Pt(1) N(2) 80.8(2) yes
N(1) Pt(1) N(3) 161.5(2) yes
N(2) Pt(1) N(3) 80.8(2) yes
S(2) Pt(2) N(4) 101.3(1) yes
S(2) Pt(2) N(5) 177.5(1) yes
S(2) Pt(2) N(6) 97.5(1) yes
N(4) Pt(2) N(5) 80.8(2) yes
N(4) Pt(2) N(6) 161.1(2) yes
N(5) Pt(2) N(6) 80.3(2) yes
Pt(1) S(1) C(16) 100.7(2) yes
Pt(2) S(2) C(20) 107.4(2) yes
F(1) P(1) F(2) 177.5(3) yes
F(1) P(1) F(3) 88.7(3) yes
F(1) P(1) F(4) 91.0(3) yes
F(1) P(1) F(5) 93.4(4) yes
F(1) P(1) F(6) 88.2(3) yes
F(2) P(1) F(3) 91.8(3) yes
F(2) P(1) F(4) 88.6(3) yes
F(2) P(1) F(5) 89.1(3) yes
F(2) P(1) F(6) 89.3(3) yes
F(3) P(1) F(4) 178.0(4) yes
F(3) P(1) F(5) 87.2(4) yes
F(3) P(1) F(6) 89.0(4) yes
F(4) P(1) F(5) 90.8(4) yes
F(4) P(1) F(6) 93.0(4) yes
F(5) P(1) F(6) 175.8(5) yes
F(7) P(2) F(8) 179.3(3) yes
F(7) P(2) F(9) 90.8(3) yes
F(7) P(2) F(10) 89.4(3) yes
F(7) P(2) F(11) 89.6(3) yes
F(7) P(2) F(12) 89.7(4) yes
F(8) P(2) F(9) 88.6(3) yes
F(8) P(2) F(10) 91.2(3) yes
F(8) P(2) F(11) 90.1(3) yes
F(8) P(2) F(12) 90.7(4) yes
F(9) P(2) F(10) 179.4(4) yes
F(9) P(2) F(11) 92.0(4) yes
F(9) P(2) F(12) 89.3(5) yes
F(10) P(2) F(11) 87.3(4) yes
F(10) P(2) F(12) 91.3(4) yes
F(11) P(2) F(12) 178.5(4) yes
Pt(1) N(1) C(11) 112.7(4) yes
Pt(1) N(1) C(15) 128.0(4) yes
C(11) N(1) C(15) 119.3(5) yes
Pt(1) N(2) C(6) 117.1(3) yes
Pt(1) N(2) C(10) 118.1(4) yes
C(6) N(2) C(10) 124.7(5) yes
Pt(1) N(3) C(1) 128.1(4) yes
Pt(1) N(3) C(5) 113.4(4) yes
C(1) N(3) C(5) 118.5(5) yes
Pt(2) N(4) C(22) 128.6(4) yes
Pt(2) N(4) C(26) 113.1(4) yes
C(22) N(4) C(26) 118.3(5) yes
Pt(2) N(5) C(27) 117.9(4) yes
Pt(2) N(5) C(31) 117.8(4) yes
C(27) N(5) C(31) 124.3(5) yes
Pt(2) N(6) C(32) 113.6(4) yes
Pt(2) N(6) C(36) 127.8(4) yes
C(32) N(6) C(36) 118.6(5) yes
N(3) C(1) C(2) 122.4(6) yes
N(3) C(1) H(1) 118.9 no
C(2) C(1) H(1) 118.6 no
C(1) C(2) C(3) 118.7(6) yes
C(1) C(2) H(2) 120.6 no
C(3) C(2) H(2) 120.7 no
C(2) C(3) C(4) 119.9(6) yes
C(2) C(3) H(3) 119.6 no
C(4) C(3) H(3) 120.5 no
C(3) C(4) C(5) 119.3(6) yes
C(3) C(4) H(4) 120.4 no
C(5) C(4) H(4) 120.3 no
N(3) C(5) C(4) 121.2(5) yes
N(3) C(5) C(6) 114.9(5) yes
C(4) C(5) C(6) 123.8(6) yes
N(2) C(6) C(5) 113.7(5) yes
N(2) C(6) C(7) 118.1(5) yes
C(5) C(6) C(7) 128.3(6) yes
C(6) C(7) C(8) 118.5(6) yes
C(6) C(7) H(5) 120.6 no
C(8) C(7) H(5) 120.8 no
C(7) C(8) C(9) 121.1(6) yes
C(7) C(8) H(6) 119.3 no
C(9) C(8) H(6) 119.6 no
C(8) C(9) C(10) 118.5(6) yes
C(8) C(9) H(7) 120.5 no
C(10) C(9) H(7) 121.0 no
N(2) C(10) C(9) 119.1(6) yes
N(2) C(10) C(11) 112.4(5) yes
C(9) C(10) C(11) 128.5(6) yes
N(1) C(11) C(10) 116.0(5) yes
N(1) C(11) C(12) 121.0(6) yes
C(10) C(11) C(12) 123.0(5) yes
C(11) C(12) C(13) 118.9(6) yes
C(11) C(12) H(8) 120.5 no
C(13) C(12) H(8) 120.6 no
C(12) C(13) C(14) 119.6(6) yes
C(12) C(13) H(9) 119.8 no
C(14) C(13) H(9) 120.6 no
C(13) C(14) C(15) 119.5(6) yes
C(13) C(14) H(10) 120.0 no
C(15) C(14) H(10) 120.5 no
N(1) C(15) C(14) 121.7(6) yes
N(1) C(15) H(11) 119.2 no
C(14) C(15) H(11) 119.2 no
S(1) C(16) C(17) 121.6(4) yes
S(1) C(16) C(21) 119.1(4) yes
C(17) C(16) C(21) 119.2(5) yes
C(16) C(17) C(18) 120.6(6) yes
C(16) C(17) H(12) 119.8 no
C(18) C(17) H(12) 119.6 no
C(17) C(18) C(19) 119.8(5) yes
C(17) C(18) H(13) 120.1 no
C(19) C(18) H(13) 120.0 no
C(18) C(19) C(20) 121.7(5) yes
C(18) C(19) H(14) 118.8 no
C(20) C(19) H(14) 119.5 no
S(2) C(20) C(19) 119.6(5) yes
S(2) C(20) C(21) 121.7(4) yes
C(19) C(20) C(21) 118.8(5) yes
C(16) C(21) C(20) 120.0(5) yes
C(16) C(21) H(15) 120.0 no
C(20) C(21) H(15) 120.1 no
N(4) C(22) C(23) 122.6(6) yes
N(4) C(22) H(16) 118.5 no
C(23) C(22) H(16) 118.9 no
C(22) C(23) C(24) 119.6(7) yes
C(22) C(23) H(17) 120.2 no
C(24) C(23) H(17) 120.2 no
C(23) C(24) C(25) 119.5(7) yes
C(23) C(24) H(18) 120.8 no
C(25) C(24) H(18) 119.8 no
C(24) C(25) C(26) 118.6(7) yes
C(24) C(25) H(19) 120.7 no
C(26) C(25) H(19) 120.7 no
N(4) C(26) C(25) 121.4(6) yes
N(4) C(26) C(27) 114.8(5) yes
C(25) C(26) C(27) 123.8(6) yes
N(5) C(27) C(26) 113.4(5) yes
N(5) C(27) C(28) 118.4(6) yes
C(26) C(27) C(28) 128.3(6) yes
C(27) C(28) C(29) 118.2(6) yes
C(27) C(28) H(20) 121.2 no
C(29) C(28) H(20) 120.7 no
C(28) C(29) C(30) 122.3(6) yes
C(28) C(29) H(21) 118.9 no
C(30) C(29) H(21) 118.9 no
C(29) C(30) C(31) 118.7(6) yes
C(29) C(30) H(22) 121.0 no
C(31) C(30) H(22) 120.3 no
N(5) C(31) C(30) 118.2(6) yes
N(5) C(31) C(32) 112.7(5) yes
C(30) C(31) C(32) 129.1(6) yes
N(6) C(32) C(31) 115.6(5) yes
N(6) C(32) C(33) 121.0(6) yes
C(31) C(32) C(33) 123.4(6) yes
C(32) C(33) C(34) 119.9(7) yes
C(32) C(33) H(23) 120.0 no
C(34) C(33) H(23) 120.1 no
C(33) C(34) C(35) 118.8(7) yes
C(33) C(34) H(24) 120.7 no
C(35) C(34) H(24) 120.5 no
C(34) C(35) C(36) 120.2(7) yes
C(34) C(35) H(25) 119.8 no
C(36) C(35) H(25) 120.0 no
N(6) C(36) C(35) 121.4(7) yes
N(6) C(36) H(26) 119.3 no
C(35) C(36) H(26) 119.2 no

loop_
_geom_bond_atom_site_label_1
_geom_bond_atom_site_label_2
_geom_bond_distance
_geom_bond_publ_flag
Pt(1) S(1) 2.316(1) yes
Pt(1) N(1) 2.034(4) yes
Pt(1) N(2) 1.965(4) yes
Pt(1) N(3) 2.032(4) yes
Pt(2) S(2) 2.303(2) yes
Pt(2) N(4) 2.024(5) yes
Pt(2) N(5) 1.964(4) yes
Pt(2) N(6) 2.021(5) yes
S(1) C(16) 1.781(6) yes
S(2) C(20) 1.774(6) yes
P(1) F(1) 1.574(4) yes
P(1) F(2) 1.582(4) yes
P(1) F(3) 1.581(5) yes
P(1) F(4) 1.531(5) yes
P(1) F(5) 1.538(6) yes
P(1) F(6) 1.528(6) yes
P(2) F(7) 1.565(5) yes
P(2) F(8) 1.576(5) yes
P(2) F(9) 1.563(5) yes
P(2) F(10) 1.557(5) yes
P(2) F(11) 1.536(5) yes
P(2) F(12) 1.528(6) yes
N(1) C(11) 1.368(7) yes
N(1) C(15) 1.338(7) yes
N(2) C(6) 1.345(7) yes
N(2) C(10) 1.344(7) yes
N(3) C(1) 1.332(7) yes
N(3) C(5) 1.362(7) yes
N(4) C(22) 1.333(8) yes
N(4) C(26) 1.382(7) yes
N(5) C(27) 1.333(7) yes
N(5) C(31) 1.351(7) yes
N(6) C(32) 1.367(8) yes
N(6) C(36) 1.350(7) yes
C(1) C(2) 1.363(9) yes
C(1) H(1) 0.952 no
C(2) C(3) 1.372(10) yes
C(2) H(2) 0.951 no
C(3) C(4) 1.360(9) yes
C(3) H(3) 0.949 no
C(4) C(5) 1.364(8) yes
C(4) H(4) 0.954 no
C(5) C(6) 1.476(8) yes
C(6) C(7) 1.387(8) yes
C(7) C(8) 1.380(10) yes
C(7) H(5) 0.949 no
C(8) C(9) 1.407(10) yes
C(8) H(6) 0.952 no
C(9) C(10) 1.353(8) yes
C(9) H(7) 0.955 no
C(10) C(11) 1.480(8) yes
C(11) C(12) 1.372(8) yes
C(12) C(13) 1.390(9) yes
C(12) H(8) 0.947 no
C(13) C(14) 1.366(9) yes
C(13) H(9) 0.953 no
C(14) C(15) 1.373(8) yes
C(14) H(10) 0.947 no
C(15) H(11) 0.953 no
C(16) C(17) 1.386(8) yes
C(16) C(21) 1.411(8) yes
C(17) C(18) 1.389(8) yes
C(17) H(12) 0.948 no
C(18) C(19) 1.375(9) yes
C(18) H(13) 0.949 no
C(19) C(20) 1.380(8) yes
C(19) H(14) 0.950 no
C(20) C(21) 1.409(8) yes
C(21) H(15) 0.949 no
C(22) C(23) 1.384(9) yes
C(22) H(16) 0.948 no
C(23) C(24) 1.36(1) yes
C(23) H(17) 0.950 no
C(24) C(25) 1.40(1) yes
C(24) H(18) 0.954 no
C(25) C(26) 1.387(9) yes
C(25) H(19) 0.948 no
C(26) C(27) 1.477(9) yes
C(27) C(28) 1.403(9) yes
C(28) C(29) 1.370(10) yes
C(28) H(20) 0.950 no
C(29) C(30) 1.365(10) yes
C(29) H(21) 0.953 no
C(30) C(31) 1.388(8) yes
C(30) H(22) 0.950 no
C(31) C(32) 1.458(8) yes
C(32) C(33) 1.382(8) yes
C(33) C(34) 1.37(1) yes
C(33) H(23) 0.955 no
C(34) C(35) 1.37(1) yes
C(34) H(24) 0.950 no
C(35) C(36) 1.376(10) yes
C(35) H(25) 0.951 no
C(36) H(26) 0.952 no
